data_4339296
loop_
_publ_author_name
'Sibert, John W.'
'Forshee, Philip B.'
'Hundt, Greg R.'
'Sargent, Andrew L.'
'Bott, Simon G.'
'Lynch, Vincent'

_publ_section_title
;
 Wurster's crowns: a comparative study of ortho- and
 para-phenylenediamine-containing macrocyclic receptors.
;
_journal_issue 25
_journal_name_full 'Inorganic chemistry'
_journal_page_first 10913
_journal_page_last 10925
_journal_paper_doi 10.1021/ic701560n
_journal_volume 46
_journal_year 2007
_chemical_formula_sum 'C18 H30 B F4 N2 Na O4'
_chemical_formula_weight 448.24
_chemical_name_systematic
; 
 ? 
;
_space_group_IT_number 14
_symmetry_space_group_name_Hall '-P 2yn'
_symmetry_space_group_name_H-M 'P 1 21/n 1'
_atom_sites_solution_hydrogens geom
_atom_sites_solution_primary direct
_atom_sites_solution_secondary difmap
_audit_creation_method SHELXL
_cell_angle_alpha 90.00
_cell_angle_beta 96.29(3)
_cell_angle_gamma 90.00
_cell_formula_units_Z 4
_cell_length_a 8.161(2)
_cell_length_b 12.543(3)
_cell_length_c 21.773(4)
_cell_measurement_temperature 293(2)
_cell_volume 2215.3(9)
_computing_structure_refinement 'SHELXL-93 (Sheldrick, 1993)'
_computing_structure_solution 'SHELXS-86 (Sheldrick, 1990)'
_diffrn_ambient_temperature 293(2)
_diffrn_radiation_monochromator graphite
_diffrn_radiation_source 'fine-focus sealed tube'
_diffrn_radiation_type MoK\a
_diffrn_radiation_wavelength 0.71073
_diffrn_reflns_av_R_equivalents 0.0849
_diffrn_reflns_av_sigmaI/netI 0.0835
_diffrn_reflns_limit_h_max 9
_diffrn_reflns_limit_h_min -8
_diffrn_reflns_limit_k_max 11
_diffrn_reflns_limit_k_min -13
_diffrn_reflns_limit_l_max 24
_diffrn_reflns_limit_l_min -24
_diffrn_reflns_number 9768
_diffrn_reflns_theta_max 23.33
_diffrn_reflns_theta_min 1.88
_exptl_absorpt_coefficient_mu 0.131
_exptl_crystal_density_diffrn 1.344
_exptl_crystal_F_000 944
_refine_diff_density_max 0.322
_refine_diff_density_min -0.233
_refine_diff_density_rms 0.047
_refine_ls_extinction_method none
_refine_ls_goodness_of_fit_all 1.001
_refine_ls_goodness_of_fit_obs 1.229
_refine_ls_matrix_type full
_refine_ls_number_parameters 289
_refine_ls_number_reflns 3185
_refine_ls_number_restraints 0
_refine_ls_restrained_S_all 1.001
_refine_ls_restrained_S_obs 1.229
_refine_ls_R_factor_all 0.0977
_refine_ls_R_factor_obs 0.0520
_refine_ls_shift/esd_max -0.019
_refine_ls_shift/esd_mean 0.002
_refine_ls_structure_factor_coef Fsqd
_refine_ls_weighting_details 'w=1/[\s^2^(Fo^2^)+(0.0702P)^2^+0.0000P] where P=(Fo^2^+2Fc^2^)/3'
_refine_ls_weighting_scheme calc
_refine_ls_wR_factor_all 0.1517
_refine_ls_wR_factor_obs 0.1338
_reflns_number_observed 1771
_reflns_number_total 3185
_reflns_observed_criterion >2sigma(I)
_cod_data_source_file ic701560n-file001.cif
_cod_data_source_block 17&#x00A5;NaBF4
_cod_depositor_comments
;
The following automatic conversions were performed:

'_refine_ls_weighting_scheme' value 'calc
w=1/[\s^2^(Fo^2^)+(0.0702P)^2^+0.0000P] where P=(Fo^2^+2Fc^2^)/3' was
changed to 'calc'. New tag '_refine_ls_weighting_details' was
created. The value of the new tag was set to
'w=1/[\s^2^(Fo^2^)+(0.0702P)^2^+0.0000P] where P=(Fo^2^+2Fc^2^)/3'.

Automatic conversion script
Id: cif_fix_values 3143 2015-03-26 13:38:13Z robertas 
;
_cod_original_cell_volume 2215.3(8)
_cod_database_code 4339296

loop_
_symmetry_equiv_pos_as_xyz
'x, y, z'
'-x+1/2, y+1/2, -z+1/2'
'-x, -y, -z'
'x-1/2, -y-1/2, z-1/2'

loop_
_atom_site_aniso_label
_atom_site_aniso_U_11
_atom_site_aniso_U_22
_atom_site_aniso_U_33
_atom_site_aniso_U_23
_atom_site_aniso_U_13
_atom_site_aniso_U_12
Na 0.0424(8) 0.0438(8) 0.0567(8) -0.0011(7) 0.0046(6) 0.0011(6)
O4 0.060(2) 0.056(2) 0.060(2) 0.0016(14) 0.0073(13) -0.0038(14)
O7 0.045(2) 0.085(2) 0.076(2) 0.010(2) -0.0034(15) -0.0069(15)
O10 0.063(2) 0.054(2) 0.0526(15) -0.0062(12) 0.0002(14) -0.0052(14)
O13 0.057(2) 0.0462(15) 0.070(2) 0.0026(14) 0.0076(14) -0.0035(13)
N1 0.044(2) 0.043(2) 0.056(2) 0.0001(15) -0.0085(15) 0.0045(15)
N19 0.056(2) 0.047(2) 0.072(2) -0.014(2) -0.005(2) 0.010(2)
C2 0.086(3) 0.051(2) 0.058(2) -0.002(2) -0.022(2) 0.013(2)
C3 0.089(3) 0.059(3) 0.050(2) 0.008(2) 0.008(2) 0.010(2)
C5 0.072(3) 0.096(3) 0.083(3) 0.021(3) 0.013(3) -0.015(3)
C6 0.053(3) 0.121(4) 0.092(3) 0.022(3) 0.025(3) -0.010(3)
C8 0.051(3) 0.081(3) 0.090(3) 0.007(3) -0.013(3) -0.010(2)
C9 0.076(3) 0.063(3) 0.072(3) -0.002(2) -0.026(3) -0.020(2)
C11 0.076(3) 0.069(3) 0.053(2) -0.001(2) 0.014(2) -0.002(2)
C12 0.074(3) 0.073(3) 0.066(3) 0.019(2) 0.018(2) -0.002(2)
C14 0.047(3) 0.054(3) 0.090(3) -0.009(2) 0.009(2) -0.008(2)
C15 0.045(3) 0.054(2) 0.086(3) -0.013(2) -0.013(2) 0.000(2)
C16 0.048(2) 0.033(2) 0.050(2) -0.002(2) -0.008(2) 0.002(2)
C17 0.049(2) 0.041(2) 0.048(2) -0.012(2) -0.007(2) 0.004(2)
C18 0.045(2) 0.052(2) 0.043(2) -0.006(2) -0.005(2) 0.001(2)
C19 0.044(2) 0.038(2) 0.050(2) -0.001(2) 0.002(2) -0.002(2)
C20 0.062(3) 0.045(2) 0.063(2) -0.018(2) -0.011(2) -0.002(2)
C21 0.053(3) 0.054(2) 0.061(2) -0.014(2) -0.019(2) -0.001(2)
C191 0.078(3) 0.047(2) 0.079(3) -0.009(2) 0.012(2) 0.012(2)
C192 0.053(3) 0.057(3) 0.096(3) -0.003(2) -0.004(2) 0.013(2)
B 0.048(4) 0.070(4) 0.067(3) -0.017(3) 0.018(3) 0.004(3)
F1 0.061(2) 0.070(2) 0.114(2) -0.0182(15) -0.0050(14) 0.0000(12)
F3 0.132(3) 0.204(4) 0.146(3) -0.057(3) 0.068(2) 0.014(3)
F2 0.087(9) 0.077(5) 0.091(4) -0.015(4) -0.048(5) 0.025(5)
F4 0.195(11) 0.049(5) 0.073(4) 0.015(3) 0.008(6) -0.007(7)
F2A 0.054(8) 0.156(14) 0.329(20) -0.152(14) 0.054(10) -0.031(7)
F4A 0.287(17) 0.098(9) 0.148(9) -0.004(6) -0.017(12) 0.107(11)

loop_
_atom_site_label
_atom_site_type_symbol
_atom_site_fract_x
_atom_site_fract_y
_atom_site_fract_z
_atom_site_U_iso_or_equiv
_atom_site_thermal_displace_type
_atom_site_occupancy
_atom_site_calc_flag
_atom_site_refinement_flags
_atom_site_disorder_group
Na Na 0.1273(2) 0.42034(10) 0.16012(6) 0.0477(4) Uani 1 d . .
O4 O 0.1992(3) 0.4725(2) 0.06077(11) 0.0585(7) Uani 1 d . .
O7 O 0.4129(3) 0.4749(2) 0.16806(13) 0.0692(8) Uani 1 d . .
O10 O 0.2953(3) 0.3409(2) 0.24795(11) 0.0571(7) Uani 1 d . .
O13 O -0.0103(3) 0.2785(2) 0.20668(12) 0.0577(7) Uani 1 d . .
N1 N 0.0585(4) 0.2682(2) 0.08181(13) 0.0488(8) Uani 1 d . .
N19 N 0.5086(4) -0.0762(2) 0.08903(14) 0.0593(9) Uani 1 d . .
C2 C 0.0436(6) 0.3255(3) 0.0226(2) 0.0672(12) Uani 1 d . .
H2A H -0.0495(6) 0.3727(3) 0.0210(2) 0.081 Uiso 1 d R .
H2B H 0.0243(6) 0.2754(3) -0.0107(2) 0.081 Uiso 1 d R .
C3 C 0.1916(6) 0.3914(3) 0.0156(2) 0.0662(12) Uani 1 d . .
H3A H 0.2874(6) 0.3467(3) 0.0227(2) 0.079 Uiso 1 d R .
H3B H 0.1876(6) 0.4212(3) -0.0251(2) 0.079 Uiso 1 d R .
C5 C 0.3452(6) 0.5343(4) 0.0667(2) 0.0831(14) Uani 1 d . .
H5A H 0.3197(6) 0.6037(4) 0.0817(2) 0.100 Uiso 1 d R .
H5B H 0.3835(6) 0.5429(4) 0.0268(2) 0.100 Uiso 1 d R .
C6 C 0.4766(5) 0.4871(4) 0.1099(2) 0.0873(15) Uani 1 d . .
H6A H 0.5064(5) 0.4187(4) 0.0946(2) 0.105 Uiso 1 d R .
H6B H 0.5727(5) 0.5317(4) 0.1142(2) 0.105 Uiso 1 d R .
C8 C 0.5223(5) 0.4280(4) 0.2154(2) 0.0757(13) Uani 1 d . .
H8A H 0.6144(5) 0.4744(4) 0.2265(2) 0.091 Uiso 1 d R .
H8B H 0.5624(5) 0.3619(4) 0.2007(2) 0.091 Uiso 1 d R .
C9 C 0.4282(6) 0.4075(3) 0.2692(2) 0.0728(13) Uani 1 d . .
H9A H 0.4966(6) 0.3735(3) 0.3022(2) 0.087 Uiso 1 d R .
H9B H 0.3886(6) 0.4737(3) 0.2840(2) 0.087 Uiso 1 d R .
C11 C 0.1847(5) 0.3198(3) 0.2920(2) 0.0657(11) Uani 1 d . .
H11A H 0.1254(5) 0.3834(3) 0.3002(2) 0.079 Uiso 1 d R .
H11B H 0.2424(5) 0.2946(3) 0.3300(2) 0.079 Uiso 1 d R .
C12 C 0.0667(5) 0.2388(3) 0.2639(2) 0.0703(12) Uani 1 d . .
H12A H 0.1266(5) 0.1749(3) 0.2568(2) 0.084 Uiso 1 d R .
H12B H -0.0150(5) 0.2220(3) 0.2910(2) 0.084 Uiso 1 d R .
C14 C -0.0872(5) 0.1996(3) 0.1671(2) 0.0634(11) Uani 1 d . .
H14A H -0.1945(5) 0.1840(3) 0.1790(2) 0.076 Uiso 1 d R .
H14B H -0.0230(5) 0.1353(3) 0.1704(2) 0.076 Uiso 1 d R .
C15 C -0.1027(5) 0.2390(3) 0.1020(2) 0.0632(11) Uani 1 d . .
H15A H -0.1518(5) 0.1847(3) 0.0748(2) 0.076 Uiso 1 d R .
H15B H -0.1739(5) 0.3001(3) 0.0984(2) 0.076 Uiso 1 d R .
C16 C 0.1713(4) 0.1786(3) 0.0826(2) 0.0449(9) Uani 1 d . .
C17 C 0.3079(4) 0.1756(3) 0.12568(15) 0.0471(9) Uani 1 d . .
H17A H 0.3274(4) 0.2337(3) 0.15426(15) 0.056 Uiso 1 d R .
C18 C 0.4185(4) 0.0929(3) 0.12806(15) 0.0474(9) Uani 1 d . .
H18A H 0.5116(4) 0.0929(3) 0.15911(15) 0.057 Uiso 1 d R .
C19 C 0.3973(4) 0.0072(3) 0.0871(2) 0.0443(9) Uani 1 d . .
C20 C 0.2601(5) 0.0110(3) 0.0434(2) 0.0579(11) Uani 1 d . .
H20A H 0.2421(5) -0.0463(3) 0.0142(2) 0.069 Uiso 1 d R .
C21 C 0.1507(5) 0.0951(3) 0.0410(2) 0.0576(11) Uani 1 d . .
H21A H 0.0575(5) 0.0957(3) 0.0100(2) 0.069 Uiso 1 d R .
C191 C 0.4770(5) -0.1676(3) 0.0489(2) 0.0678(12) Uani 1 d . .
H19A H 0.3693(5) -0.1614(3) 0.0266(2) 0.102 Uiso 1 d R .
H19B H 0.5582(5) -0.1706(3) 0.0202(2) 0.102 Uiso 1 d R .
H19C H 0.4826(5) -0.2314(3) 0.0734(2) 0.102 Uiso 1 d R .
C192 C 0.6645(5) -0.0702(3) 0.1265(2) 0.0694(12) Uani 1 d . .
H19D H 0.6692(5) -0.0060(3) 0.1506(2) 0.104 Uiso 1 d R .
H19E H 0.6764(5) -0.1308(3) 0.1536(2) 0.104 Uiso 1 d R .
H19F H 0.7520(5) -0.0700(3) 0.1004(2) 0.104 Uiso 1 d R .
B B -0.0762(6) 0.6109(4) 0.1732(2) 0.0611(13) Uani 1 d . .
F1 F -0.1237(3) 0.5177(2) 0.14197(12) 0.0826(8) Uani 1 d . .
F3 F -0.1636(4) 0.6317(3) 0.2199(2) 0.1566(14) Uani 1 d . .
F2 F 0.0732(16) 0.5857(11) 0.2060(5) 0.089(4) Uani 0.50 d P 1
F4 F -0.0415(15) 0.6917(8) 0.1347(5) 0.107(4) Uani 0.50 d P 1
F2A F 0.0805(17) 0.6067(13) 0.1850(8) 0.177(8) Uani 0.50 d P 2
F4A F -0.1521(19) 0.6854(12) 0.1376(8) 0.181(7) Uani 0.50 d P 2

loop_
_atom_type_symbol
_atom_type_description
_atom_type_scat_dispersion_real
_atom_type_scat_dispersion_imag
_atom_type_scat_source
C C 0.0033 0.0016 'International Tables Vol C Tables 4.2.6.8 and 6.1.1.4'
H H 0.0000 0.0000 'International Tables Vol C Tables 4.2.6.8 and 6.1.1.4'
B B 0.0013 0.0007 'International Tables Vol C Tables 4.2.6.8 and 6.1.1.4'
N N 0.0061 0.0033 'International Tables Vol C Tables 4.2.6.8 and 6.1.1.4'
O O 0.0106 0.0060 'International Tables Vol C Tables 4.2.6.8 and 6.1.1.4'
F F 0.0171 0.0103 'International Tables Vol C Tables 4.2.6.8 and 6.1.1.4'
Na Na 0.0362 0.0249 'International Tables Vol C Tables 4.2.6.8 and 6.1.1.4'

loop_
_geom_angle_atom_site_label_1
_geom_angle_atom_site_label_2
_geom_angle_atom_site_label_3
_geom_angle
F2 Na F1 54.8(3)
F2 Na O13 110.8(4)
F1 Na O13 90.95(10)
F2 Na O4 102.6(3)
F1 Na O4 90.08(10)
O13 Na O4 139.51(10)
F2 Na O7 86.8(3)
F1 Na O7 132.22(10)
O13 Na O7 132.47(10)
O4 Na O7 69.95(10)
F1 Na F2A 52.6(3)
O13 Na F2A 121.8(4)
O4 Na F2A 89.9(5)
O7 Na F2A 83.5(3)
F2 Na O10 98.1(2)
F1 Na O10 137.63(10)
O13 Na O10 67.24(9)
O4 Na O10 130.36(10)
O7 Na O10 66.74(10)
F2A Na O10 107.8(4)
F2 Na N1 153.0(2)
F1 Na N1 98.56(10)
O13 Na N1 69.56(10)
O4 Na N1 70.27(10)
O7 Na N1 113.28(11)
F2A Na N1 145.9(4)
O10 Na N1 106.19(9)
F2 Na B 27.5(3)
F1 Na B 27.69(11)
O13 Na B 105.53(13)
O4 Na B 93.54(13)
O7 Na B 108.24(13)
F2A Na B 25.3(3)
O10 Na B 122.05(13)
N1 Na B 125.49(13)
F2 Na C11 88.9(3)
F1 Na C11 113.53(11)
O13 Na C11 48.65(10)
O4 Na C11 156.07(11)
O7 Na C11 90.13(11)
F2A Na C11 101.2(4)
O10 Na C11 25.85(9)
N1 Na C11 107.98(10)
B Na C11 105.58(13)
F2 Na C15 132.6(3)
F1 Na C15 80.72(10)
O13 Na C15 48.75(10)
O4 Na C15 91.65(11)
O7 Na C15 140.02(11)
F2A Na C15 133.3(3)
O10 Na C15 106.32(10)
N1 Na C15 27.96(10)
B Na C15 108.06(13)
C11 Na C15 95.83(12)
C3 O4 C5 115.5(3)
C3 O4 Na 115.8(2)
C5 O4 Na 110.8(2)
C8 O7 C6 115.4(3)
C8 O7 Na 117.4(2)
C6 O7 Na 114.1(2)
C9 O10 C11 114.6(3)
C9 O10 Na 111.2(2)
C11 O10 Na 105.2(2)
C14 O13 C12 114.4(3)
C14 O13 Na 117.4(2)
C12 O13 Na 116.7(2)
C16 N1 C2 112.4(3)
C16 N1 C15 112.9(3)
C2 N1 C15 113.0(3)
C16 N1 Na 118.2(2)
C2 N1 Na 102.1(2)
C15 N1 Na 97.1(2)
C19 N19 C192 121.0(3)
C19 N19 C191 120.6(3)
C192 N19 C191 118.2(3)
N1 C2 C3 111.8(3)
O4 C3 C2 107.7(3)
O4 C5 C6 112.6(4)
O7 C6 C5 107.4(4)
O7 C8 C9 107.8(4)
O10 C9 C8 106.9(3)
O10 C11 C12 106.4(3)
O10 C11 Na 48.9(2)
C12 C11 Na 82.7(2)
O13 C12 C11 109.0(3)
O13 C14 C15 109.5(3)
N1 C15 C14 112.2(3)
N1 C15 Na 54.9(2)
C14 C15 Na 82.6(2)
C17 C16 C21 117.2(3)
C17 C16 N1 119.6(3)
C21 C16 N1 123.2(3)
C18 C17 C16 121.8(3)
C17 C18 C19 121.6(3)
N19 C19 C20 121.6(3)
N19 C19 C18 121.9(3)
C20 C19 C18 116.5(3)
C21 C20 C19 121.4(3)
C20 C21 C16 121.5(3)
F2A B F4A 122.8(12)
F2A B F3 117.6(9)
F4A B F3 93.0(8)
F3 B F4 119.3(7)
F3 B F2 99.5(7)
F4 B F2 105.0(8)
F2A B F1 106.5(8)
F4A B F1 102.7(8)
F3 B F1 113.3(4)
F4 B F1 113.0(6)
F2 B F1 104.1(7)
F2A B Na 54.7(7)
F4A B Na 138.6(7)
F3 B Na 126.0(4)
F4 B Na 112.8(6)
F2 B Na 52.3(6)
F1 B Na 53.0(2)
B F1 Na 99.3(3)
B F2 Na 100.2(7)
B F2A Na 100.0(8)

loop_
_geom_bond_atom_site_label_1
_geom_bond_atom_site_label_2
_geom_bond_distance
Na F2 2.365(14)
Na F1 2.381(3)
Na O13 2.389(3)
Na O4 2.394(3)
Na O7 2.417(3)
Na F2A 2.44(2)
Na O10 2.440(3)
Na N1 2.580(3)
Na B 2.942(5)
Na C11 3.124(4)
Na C15 3.127(4)
O4 C3 1.412(4)
O4 C5 1.415(5)
O7 C8 1.415(4)
O7 C6 1.429(5)
O10 C9 1.406(4)
O10 C11 1.412(4)
O13 C14 1.412(4)
O13 C12 1.423(4)
N1 C16 1.452(4)
N1 C2 1.470(4)
N1 C15 1.477(5)
N19 C19 1.383(4)
N19 C192 1.436(5)
N19 C191 1.446(4)
C2 C3 1.485(6)
C5 C6 1.471(6)
C8 C9 1.491(6)
C11 C12 1.485(5)
C14 C15 1.494(5)
C16 C17 1.376(4)
C16 C21 1.383(4)
C17 C18 1.372(4)
C18 C19 1.395(4)
C19 C20 1.390(5)
C20 C21 1.379(5)
B F2A 1.277(14)
B F4A 1.323(14)
B F3 1.331(5)
B F4 1.363(12)
B F2 1.381(12)
B F1 1.386(5)
